data_7216479
loop_
_publ_author_name
'Wu, Shu-Ting'
'Tang, Hong-Liang'
'Lu, Shu-Mei'
'Ye, Qiao-Yan'
'Huang, Xi-He'
'Huang, Chang-Cang'
'Hu, Xiao-Lin'
'Zheng, Shou-Tian'

_publ_section_title
;
 Delicate modulated assembly of a new kind of trinuclear copper(ii) motif
 governed by N-containing agents
;
_journal_issue 42
_journal_name_full CrystEngComm
_journal_page_first 9792
_journal_paper_doi 10.1039/C4CE00898G
_journal_volume 16
_journal_year 2014
_chemical_formula_sum 'C68 H63 Cu6 N11 O17'
_chemical_formula_weight 1687.53
_chemical_name_systematic
;
 ?
;
_space_group_IT_number 32
_symmetry_cell_setting orthorhombic
_symmetry_space_group_name_Hall 'P 2 -2ab'
_symmetry_space_group_name_H-M 'P b a 2'
_atom_sites_solution_hydrogens geom
_atom_sites_solution_primary direct
_atom_sites_solution_secondary difmap
_audit_creation_method SHELXL-97
_cell_angle_alpha 90.00
_cell_angle_beta 90.00
_cell_angle_gamma 90.00
_cell_formula_units_Z 4
_cell_length_a 22.533(4)
_cell_length_b 23.066(5)
_cell_length_c 14.201(3)
_cell_measurement_reflns_used 38044
_cell_measurement_temperature 293(2)
_cell_measurement_theta_max 54.92
_cell_measurement_theta_min 6.01
_cell_volume 7381(3)
_computing_cell_refinement 'Nonius CAD4 software'
_computing_data_collection 'Nonius CAD4 software'
_computing_data_reduction 'XCAD (P.McArdle, 2000)'
_computing_molecular_graphics 'ORTEX (P.McArdle, 1995)'
_computing_publication_material 'SHELXL-97/2 (Sheldrick,1997)'
_computing_structure_refinement 'SHELXL-97 (Sheldrick, 1997)'
_computing_structure_solution 'SHELXS-97 (Sheldrick, 1990)'
_diffrn_ambient_temperature 293(2)
_diffrn_measured_fraction_theta_full 0.995
_diffrn_measured_fraction_theta_max 0.995
_diffrn_measurement_device_type '4-circle diffractometer'
_diffrn_measurement_method 'scintillation counter'
_diffrn_radiation_monochromator graphite
_diffrn_radiation_source 'fine-focus sealed tube'
_diffrn_radiation_type MoK\a
_diffrn_radiation_wavelength 0.71073
_diffrn_reflns_av_R_equivalents 0.0801
_diffrn_reflns_av_sigmaI/netI 0.0804
_diffrn_reflns_limit_h_max 28
_diffrn_reflns_limit_h_min -29
_diffrn_reflns_limit_k_max 29
_diffrn_reflns_limit_k_min -29
_diffrn_reflns_limit_l_max 18
_diffrn_reflns_limit_l_min -18
_diffrn_reflns_number 68086
_diffrn_reflns_theta_full 27.48
_diffrn_reflns_theta_max 27.48
_diffrn_reflns_theta_min 3.14
_exptl_absorpt_coefficient_mu 1.770
_exptl_absorpt_correction_T_max 1
_exptl_absorpt_correction_T_min 0.5088
_exptl_absorpt_correction_type multi-scan
_exptl_crystal_colour Blue
_exptl_crystal_density_diffrn 1.519
_exptl_crystal_density_method 'not measured'
_exptl_crystal_description Plate
_exptl_crystal_F_000 3432
_exptl_crystal_size_max 0.50
_exptl_crystal_size_mid 0.40
_exptl_crystal_size_min 0.20
_platon_squeeze_details
;
;
_refine_diff_density_max 0.582
_refine_diff_density_min -0.394
_refine_diff_density_rms 0.085
_refine_ls_abs_structure_details 'Flack H D (1983), Acta Cryst. A39, 876-881'
_refine_ls_abs_structure_Flack 0.374(14)
_refine_ls_extinction_method none
_refine_ls_goodness_of_fit_ref 0.850
_refine_ls_hydrogen_treatment mixed
_refine_ls_matrix_type full
_refine_ls_number_parameters 938
_refine_ls_number_reflns 16826
_refine_ls_number_restraints 7
_refine_ls_restrained_S_all 0.850
_refine_ls_R_factor_all 0.0939
_refine_ls_R_factor_gt 0.0535
_refine_ls_shift/su_max 0.000
_refine_ls_shift/su_mean 0.000
_refine_ls_structure_factor_coef Fsqd
_refine_ls_weighting_details 'calc w=1/[\s^2^(Fo^2^)+(0.1000P)^2^+0.0000P] where P=(Fo^2^+2Fc^2^)/3'
_refine_ls_weighting_scheme calc
_refine_ls_wR_factor_gt 0.1312
_refine_ls_wR_factor_ref 0.1525
_reflns_number_gt 10627
_reflns_number_total 16826
_reflns_threshold_expression >2sigma(I)
_cod_data_source_file c4ce00898g2.cif
_cod_data_source_block p
_cod_depositor_comments
;
The following automatic conversions were performed:

'_symmetry_cell_setting' value 'Orthorhombic' changed to
'orthorhombic' according to
/usr/data/users/saulius/crontab/automatic-downloads/rss-feeds/RSC/lib/dictionaries/cif_core.dic
dictionary named 'cif_core.dic' version 2.4.2 from
2011-04-26.

'_exptl_absorpt_correction_type' value 'Multi-scan'
changed to 'multi-scan' according to
/usr/data/users/saulius/crontab/automatic-downloads/rss-feeds/RSC/lib/dictionaries/cif_core.dic
dictionary named 'cif_core.dic' version 2.4.2 from 2011-04-26.

Automatic conversion script
Id: cif_fix_values 2281 2013-09-26 08:29:07Z andrius 

 Adding full bibliography for 7216478--7216482.cif.
;
_cod_original_sg_symbol_H-M Pba2
_cod_database_code 7216479

loop_
_symmetry_equiv_pos_as_xyz
'x, y, z'
'-x, -y, z'
'-x+1/2, y+1/2, z'
'x+1/2, -y+1/2, z'

loop_
_atom_site_label
_atom_site_type_symbol
_atom_site_fract_x
_atom_site_fract_y
_atom_site_fract_z
_atom_site_U_iso_or_equiv
_atom_site_adp_type
_atom_site_occupancy
_atom_site_symmetry_multiplicity
_atom_site_calc_flag
_atom_site_refinement_flags
Cu1 Cu 0.23951(3) 0.22107(3) 0.50570(5) 0.03352(18) Uani 1 1 d .
Cu2 Cu 0.29441(3) 0.41147(2) 0.48458(6) 0.03245(17) Uani 1 1 d .
Cu3 Cu 0.23776(3) 0.59962(3) 0.44157(5) 0.03256(18) Uani 1 1 d .
Cu4 Cu 0.25474(3) 0.25082(3) 0.92614(6) 0.03548(18) Uani 1 1 d .
Cu5 Cu 0.20445(3) 0.44030(3) 0.97174(5) 0.0362(2) Uani 1 1 d .
Cu6 Cu 0.26449(3) 0.62910(3) 0.99325(6) 0.0379(2) Uani 1 1 d .
O1 O 0.29991(16) 0.17704(14) 0.4403(3) 0.0362(10) Uani 1 1 d .
O2 O 0.18309(18) 0.27347(15) 0.5641(3) 0.0388(10) Uani 1 1 d .
O3 O 0.35231(17) 0.35551(15) 0.4485(3) 0.0397(11) Uani 1 1 d .
O4 O 0.35462(17) 0.46897(14) 0.5007(4) 0.0403(11) Uani 1 1 d .
O5 O 0.17542(19) 0.54362(16) 0.4122(4) 0.0469(12) Uani 1 1 d .
O6 O 0.30204(16) 0.64718(13) 0.4865(4) 0.0363(10) Uani 1 1 d .
O7 O 0.19506(17) 0.20416(15) 0.9879(4) 0.0404(10) Uani 1 1 d .
O8 O 0.14460(18) 0.38349(15) 1.0009(3) 0.0401(10) Uani 1 1 d .
O9 O 0.3145(2) 0.30528(17) 0.8805(4) 0.0489(13) Uani 1 1 d .
O10 O 0.14670(17) 0.49917(15) 0.9378(4) 0.0424(11) Uani 1 1 d .
O11 O 0.31812(19) 0.57448(16) 1.0545(3) 0.0435(11) Uani 1 1 d .
O12 O 0.20388(16) 0.67459(15) 0.9287(3) 0.0359(10) Uani 1 1 d .
N1 N 0.2792(2) 0.29231(17) 0.4824(4) 0.0321(11) Uani 1 1 d .
N2 N 0.2490(2) 0.34143(18) 0.5167(4) 0.0325(12) Uani 1 1 d .
N3 N 0.24543(18) 0.47958(18) 0.4631(4) 0.0312(12) Uani 1 1 d .
N4 N 0.2781(2) 0.53121(16) 0.4813(4) 0.0329(11) Uani 1 1 d .
N5 N 0.2195(2) 0.32004(18) 0.9703(4) 0.0349(12) Uani 1 1 d .
N6 N 0.25104(19) 0.37079(18) 0.9468(4) 0.0322(12) Uani 1 1 d .
N7 N 0.2527(2) 0.50861(19) 0.9948(5) 0.0399(13) Uani 1 1 d .
N8 N 0.2235(2) 0.55944(18) 0.9640(4) 0.0373(13) Uani 1 1 d .
C1 C 0.3527(3) 0.1965(2) 0.4087(5) 0.0353(14) Uani 1 1 d .
C2 C 0.3923(3) 0.1586(3) 0.3674(7) 0.062(2) Uani 1 1 d .
H2 H 0.3818 0.1197 0.3624 0.075 Uiso 1 1 calc R
C3 C 0.4459(3) 0.1756(3) 0.3338(7) 0.070(3) Uani 1 1 d .
H3 H 0.4709 0.1484 0.3060 0.083 Uiso 1 1 calc R
C4 C 0.4639(3) 0.2331(3) 0.3403(7) 0.067(3) Uani 1 1 d .
H4 H 0.5014 0.2444 0.3202 0.080 Uiso 1 1 calc R
C5 C 0.4254(3) 0.2724(2) 0.3766(5) 0.0393(15) Uani 1 1 d .
H5 H 0.4366 0.3112 0.3787 0.047 Uiso 1 1 calc R
C6 C 0.3684(2) 0.2566(2) 0.4115(5) 0.0315(13) Uani 1 1 d .
C7 C 0.3324(3) 0.3031(2) 0.4497(4) 0.0331(14) Uani 1 1 d .
C8 C 0.1989(3) 0.3265(2) 0.5569(4) 0.0317(13) Uani 1 1 d .
C9 C 0.1606(3) 0.3714(2) 0.6013(5) 0.0336(14) Uani 1 1 d .
C10 C 0.1572(3) 0.3752(3) 0.6985(5) 0.0429(16) Uani 1 1 d .
H10 H 0.1795 0.3506 0.7365 0.051 Uiso 1 1 calc R
C11 C 0.1198(3) 0.4166(3) 0.7382(5) 0.0480(17) Uani 1 1 d .
H11 H 0.1178 0.4200 0.8033 0.058 Uiso 1 1 calc R
C12 C 0.0862(3) 0.4520(3) 0.6838(6) 0.061(2) Uani 1 1 d .
H12 H 0.0603 0.4781 0.7120 0.073 Uiso 1 1 calc R
C13 C 0.0902(3) 0.4496(3) 0.5861(5) 0.0484(17) Uani 1 1 d .
H13 H 0.0685 0.4753 0.5493 0.058 Uiso 1 1 calc R
C14 C 0.1269(3) 0.4081(2) 0.5433(5) 0.0335(14) Uani 1 1 d .
C15 C 0.1299(2) 0.4025(2) 0.4402(5) 0.0348(13) Uani 1 1 d .
C16 C 0.0997(3) 0.3578(3) 0.3945(5) 0.0448(16) Uani 1 1 d .
H16 H 0.0808 0.3294 0.4301 0.054 Uiso 1 1 calc R
C17 C 0.0972(3) 0.3548(3) 0.2965(6) 0.060(2) Uani 1 1 d .
H17 H 0.0756 0.3254 0.2676 0.072 Uiso 1 1 calc R
C18 C 0.1262(4) 0.3946(3) 0.2427(6) 0.057(2) Uani 1 1 d .
H18 H 0.1258 0.3917 0.1774 0.069 Uiso 1 1 calc R
C19 C 0.1569(3) 0.4402(3) 0.2874(5) 0.0473(17) Uani 1 1 d .
H19 H 0.1763 0.4682 0.2516 0.057 Uiso 1 1 calc R
C20 C 0.1580(3) 0.4432(2) 0.3837(5) 0.0372(15) Uani 1 1 d .
C21 C 0.1943(2) 0.4917(2) 0.4243(4) 0.0316(12) Uani 1 1 d .
C22 C 0.3343(2) 0.5214(2) 0.4959(5) 0.0285(12) Uani 1 1 d .
C23 C 0.3757(2) 0.5706(2) 0.5059(4) 0.0296(12) Uani 1 1 d .
C24 C 0.4359(3) 0.5581(2) 0.5182(5) 0.0434(16) Uani 1 1 d .
H24 H 0.4473 0.5195 0.5245 0.052 Uiso 1 1 calc R
C25 C 0.4781(3) 0.5991(2) 0.5212(5) 0.0482(18) Uani 1 1 d .
H25 H 0.5178 0.5893 0.5294 0.058 Uiso 1 1 calc R
C26 C 0.4610(3) 0.6569(2) 0.5118(5) 0.0504(18) Uani 1 1 d .
H26 H 0.4897 0.6859 0.5121 0.061 Uiso 1 1 calc R
C27 C 0.4033(2) 0.6715(2) 0.5021(5) 0.0424(16) Uani 1 1 d .
H27 H 0.3930 0.7105 0.4986 0.051 Uiso 1 1 calc R
C28 C 0.3590(2) 0.6301(2) 0.4974(4) 0.0288(12) Uani 1 1 d .
C29 C 0.1404(3) 0.2226(2) 1.0167(5) 0.0327(14) Uani 1 1 d .
C30 C 0.0985(3) 0.1822(2) 1.0432(6) 0.0489(18) Uani 1 1 d .
H30 H 0.1082 0.1430 1.0404 0.059 Uiso 1 1 calc R
C31 C 0.0425(3) 0.1979(3) 1.0738(7) 0.064(2) Uani 1 1 d .
H31 H 0.0149 0.1698 1.0909 0.077 Uiso 1 1 calc R
C32 C 0.0281(3) 0.2561(3) 1.0785(7) 0.062(2) Uani 1 1 d .
H32 H -0.0087 0.2676 1.1015 0.075 Uiso 1 1 calc R
C33 C 0.0687(3) 0.2970(3) 1.0491(5) 0.0449(16) Uani 1 1 d .
H33 H 0.0576 0.3358 1.0487 0.054 Uiso 1 1 calc R
C34 C 0.1248(2) 0.2824(2) 1.0204(4) 0.0326(13) Uani 1 1 d .
C35 C 0.1651(3) 0.3303(2) 0.9941(5) 0.0360(14) Uani 1 1 d .
C36 C 0.2987(3) 0.3581(2) 0.8994(5) 0.0376(15) Uani 1 1 d .
C37 C 0.3387(3) 0.4049(2) 0.8629(5) 0.0362(14) Uani 1 1 d .
C38 C 0.3465(3) 0.4102(3) 0.7665(5) 0.0456(17) Uani 1 1 d .
H38 H 0.3274 0.3849 0.7255 0.055 Uiso 1 1 calc R
C39 C 0.3824(4) 0.4531(3) 0.7319(6) 0.058(2) Uani 1 1 d .
H39 H 0.3869 0.4572 0.6671 0.070 Uiso 1 1 calc R
C40 C 0.4119(3) 0.4903(3) 0.7916(6) 0.055(2) Uani 1 1 d .
H40 H 0.4365 0.5192 0.7675 0.066 Uiso 1 1 calc R
C41 C 0.4047(3) 0.4843(3) 0.8873(6) 0.0510(18) Uani 1 1 d .
H41 H 0.4245 0.5093 0.9278 0.061 Uiso 1 1 calc R
C42 C 0.3687(3) 0.4421(2) 0.9240(5) 0.0362(14) Uani 1 1 d .
C43 C 0.3658(3) 0.4341(2) 1.0288(5) 0.0370(15) Uani 1 1 d .
C44 C 0.3948(3) 0.3874(3) 1.0758(6) 0.059(2) Uani 1 1 d .
H44 H 0.4149 0.3596 1.0406 0.071 Uiso 1 1 calc R
C45 C 0.3935(4) 0.3829(3) 1.1707(6) 0.065(2) Uani 1 1 d .
H45 H 0.4125 0.3519 1.2000 0.079 Uiso 1 1 calc R
C46 C 0.3657(4) 0.4219(4) 1.2222(6) 0.072(3) Uani 1 1 d .
H46 H 0.3665 0.4182 1.2874 0.086 Uiso 1 1 calc R
C47 C 0.3352(3) 0.4683(3) 1.1829(5) 0.0513(18) Uani 1 1 d .
H47 H 0.3156 0.4951 1.2207 0.062 Uiso 1 1 calc R
C48 C 0.3349(3) 0.4736(2) 1.0860(5) 0.0374(14) Uani 1 1 d .
C49 C 0.3018(3) 0.5223(2) 1.0431(5) 0.0408(16) Uani 1 1 d .
C50 C 0.1689(3) 0.5497(2) 0.9392(5) 0.0341(13) Uani 1 1 d .
C51 C 0.1304(3) 0.5985(2) 0.9114(4) 0.0335(13) Uani 1 1 d .
C52 C 0.0715(3) 0.5856(3) 0.8921(5) 0.0443(16) Uani 1 1 d .
H52 H 0.0601 0.5468 0.8914 0.053 Uiso 1 1 calc R
C53 C 0.0291(3) 0.6268(3) 0.8739(5) 0.0511(18) Uani 1 1 d .
H53 H -0.0099 0.6161 0.8612 0.061 Uiso 1 1 calc R
C54 C 0.0459(3) 0.6847(3) 0.8748(6) 0.056(2) Uani 1 1 d .
H54 H 0.0182 0.7137 0.8630 0.067 Uiso 1 1 calc R
C55 C 0.1049(3) 0.6986(3) 0.8938(5) 0.0480(17) Uani 1 1 d .
H55 H 0.1159 0.7375 0.8936 0.058 Uiso 1 1 calc R
C56 C 0.1475(2) 0.6579(2) 0.9127(4) 0.0319(13) Uani 1 1 d .
O1W O 0.2643(5) 0.5874(4) 0.2860(5) 0.120(3) Uani 1 1 d D
H1WB H 0.267(6) 0.617(4) 0.246(8) 0.144 Uiso 1 1 d D
H1WA H 0.244(6) 0.564(4) 0.253(8) 0.144 Uiso 1 1 d D
O2W O 0.2090(2) 0.2489(2) 0.7876(4) 0.0583(13) Uani 1 1 d D
H2WC H 0.1712(10) 0.252(3) 0.791(5) 0.070 Uiso 1 1 d D
H2WD H 0.216(3) 0.228(3) 0.740(4) 0.070 Uiso 1 1 d D
O1S O 0.2718(2) 0.1852(2) 0.6562(4) 0.0577(13) Uani 1 1 d .
O2S O 0.2284(4) 0.6599(3) 1.1560(6) 0.104(2) Uani 1 1 d .
O3S O 0.0878(4) 0.2330(4) 0.7580(7) 0.128(3) Uani 1 1 d .
N1S N 0.2582(5) 0.0918(3) 0.7027(6) 0.086(3) Uani 1 1 d .
N2S N 0.2517(5) 0.7479(4) 1.2114(7) 0.100(3) Uani 1 1 d .
N3S N -0.0017(4) 0.2351(5) 0.6947(7) 0.101(3) Uani 1 1 d .
C1S C 0.1943(4) 0.1083(4) 0.7283(6) 0.075(2) Uani 1 1 d .
H1SA H 0.1921 0.1174 0.7942 0.112 Uiso 1 1 calc R
H1SB H 0.1683 0.0764 0.7146 0.112 Uiso 1 1 calc R
H1SC H 0.1824 0.1415 0.6921 0.112 Uiso 1 1 calc R
C2S C 0.3556(4) 0.1183(4) 0.6436(6) 0.081(3) Uani 1 1 d .
H2SA H 0.3579 0.0784 0.6248 0.122 Uiso 1 1 calc R
H2SB H 0.3803 0.1245 0.6977 0.122 Uiso 1 1 calc R
H2SC H 0.3689 0.1426 0.5928 0.122 Uiso 1 1 calc R
C3S C 0.2922(5) 0.1333(4) 0.6678(6) 0.084(3) Uani 1 1 d .
C4S C 0.2759(5) 0.0317(3) 0.7127(8) 0.093(3) Uani 1 1 d .
H4SA H 0.2453 0.0071 0.6880 0.140 Uiso 1 1 calc R
H4SB H 0.2820 0.0231 0.7781 0.140 Uiso 1 1 calc R
H4SC H 0.3120 0.0252 0.6785 0.140 Uiso 1 1 calc R
C5S C 0.2164(5) 0.7111(5) 1.1711(7) 0.089(3) Uani 1 1 d .
C6S C 0.2406(6) 0.8085(5) 1.2244(13) 0.138(6) Uani 1 1 d .
H6S1 H 0.2504 0.8291 1.1678 0.207 Uiso 1 1 calc R
H6S2 H 0.2644 0.8228 1.2754 0.207 Uiso 1 1 calc R
H6S3 H 0.1994 0.8143 1.2389 0.207 Uiso 1 1 calc R
C7S C 0.1577(6) 0.7346(6) 1.1369(9) 0.126(5) Uani 1 1 d .
H7S1 H 0.1371 0.7050 1.1024 0.188 Uiso 1 1 calc R
H7S2 H 0.1646 0.7673 1.0966 0.188 Uiso 1 1 calc R
H7S3 H 0.1342 0.7464 1.1899 0.188 Uiso 1 1 calc R
C8S C 0.3131(5) 0.7220(6) 1.2495(9) 0.114(4) Uani 1 1 d .
H8S1 H 0.3115 0.6804 1.2484 0.170 Uiso 1 1 calc R
H8S2 H 0.3197 0.7350 1.3129 0.170 Uiso 1 1 calc R
H8S3 H 0.3451 0.7350 1.2102 0.170 Uiso 1 1 calc R
C9S C 0.0377(6) 0.2143(6) 0.7438(8) 0.094(3) Uani 1 1 d .
C10S C 0.0149(8) 0.1579(6) 0.7979(11) 0.175(7) Uani 1 1 d .
H10A H 0.0465 0.1424 0.8356 0.263 Uiso 1 1 calc R
H10B H 0.0024 0.1293 0.7530 0.263 Uiso 1 1 calc R
H10C H -0.0179 0.1681 0.8378 0.263 Uiso 1 1 calc R
C11S C 0.0168(6) 0.2895(4) 0.6421(9) 0.120(5) Uani 1 1 d .
H11A H 0.0577 0.2980 0.6556 0.179 Uiso 1 1 calc R
H11B H -0.0075 0.3214 0.6619 0.179 Uiso 1 1 calc R
H11C H 0.0120 0.2835 0.5757 0.179 Uiso 1 1 calc R
C12S C -0.0632(4) 0.2162(5) 0.6817(8) 0.099(4) Uani 1 1 d .
H12A H -0.0700 0.1814 0.7172 0.149 Uiso 1 1 calc R
H12B H -0.0702 0.2087 0.6161 0.149 Uiso 1 1 calc R
H12C H -0.0896 0.2460 0.7031 0.149 Uiso 1 1 calc R

loop_
_atom_site_aniso_label
_atom_site_aniso_U_11
_atom_site_aniso_U_22
_atom_site_aniso_U_33
_atom_site_aniso_U_23
_atom_site_aniso_U_13
_atom_site_aniso_U_12
Cu1 0.0361(4) 0.0126(3) 0.0519(5) -0.0021(3) 0.0083(4) -0.0015(3)
Cu2 0.0366(4) 0.0117(3) 0.0490(4) -0.0001(3) 0.0018(4) -0.0012(3)
Cu3 0.0353(4) 0.0131(3) 0.0493(5) -0.0009(3) -0.0063(4) 0.0000(3)
Cu4 0.0413(4) 0.0141(3) 0.0510(5) 0.0004(3) 0.0120(4) -0.0008(3)
Cu5 0.0414(4) 0.0149(3) 0.0524(5) -0.0007(3) 0.0051(4) -0.0004(3)
Cu6 0.0400(4) 0.0146(3) 0.0591(5) 0.0008(4) -0.0106(4) 0.0009(3)
O1 0.036(2) 0.0121(16) 0.061(3) 0.0002(18) 0.014(2) -0.0052(15)
O2 0.040(2) 0.0166(18) 0.060(3) -0.0016(19) 0.010(2) -0.0016(17)
O3 0.037(2) 0.0187(18) 0.064(3) -0.0059(19) 0.011(2) -0.0068(16)
O4 0.039(2) 0.0167(17) 0.065(3) 0.001(2) -0.003(2) 0.0040(16)
O5 0.046(2) 0.0162(17) 0.078(4) 0.000(2) -0.020(3) 0.0016(17)
O6 0.033(2) 0.0124(15) 0.063(3) -0.002(2) 0.001(2) 0.0005(15)
O7 0.040(2) 0.0231(18) 0.058(3) 0.003(2) 0.008(2) -0.0048(16)
O8 0.045(2) 0.0178(17) 0.057(3) -0.001(2) 0.012(2) -0.0003(16)
O9 0.053(3) 0.020(2) 0.073(3) 0.006(2) 0.027(3) 0.002(2)
O10 0.039(2) 0.0159(18) 0.073(3) -0.001(2) -0.012(2) -0.0013(16)
O11 0.049(3) 0.0193(18) 0.062(3) -0.001(2) -0.018(2) -0.0046(18)
O12 0.031(2) 0.0190(17) 0.058(3) -0.0007(19) -0.014(2) -0.0024(15)
N1 0.030(2) 0.0155(19) 0.051(3) 0.002(2) 0.009(2) -0.0010(18)
N2 0.037(3) 0.0132(19) 0.047(3) -0.004(2) 0.010(2) 0.0004(18)
N3 0.026(2) 0.015(2) 0.052(3) 0.002(2) -0.007(2) -0.0005(17)
N4 0.033(3) 0.0124(18) 0.053(3) -0.010(2) -0.002(3) -0.0037(18)
N5 0.032(3) 0.022(2) 0.050(3) 0.001(2) 0.008(2) 0.0005(19)
N6 0.031(3) 0.0150(19) 0.050(3) 0.002(2) 0.009(2) -0.0098(17)
N7 0.041(3) 0.020(2) 0.059(4) -0.001(3) -0.003(3) 0.0030(19)
N8 0.037(3) 0.018(2) 0.057(4) 0.000(2) -0.008(3) -0.0022(19)
C1 0.035(3) 0.021(3) 0.049(4) -0.007(3) 0.006(3) 0.005(2)
C2 0.054(4) 0.016(3) 0.117(7) -0.009(4) 0.032(5) -0.004(3)
C3 0.041(4) 0.032(3) 0.136(8) -0.019(4) 0.023(5) 0.000(3)
C4 0.035(4) 0.040(4) 0.125(8) -0.005(4) 0.032(4) -0.008(3)
C5 0.034(3) 0.020(3) 0.064(4) 0.000(3) 0.005(3) 0.001(2)
C6 0.037(3) 0.016(2) 0.041(4) 0.004(2) -0.004(3) -0.003(2)
C7 0.037(3) 0.018(2) 0.044(4) 0.006(3) -0.003(3) -0.001(2)
C8 0.039(3) 0.018(3) 0.038(3) 0.000(2) 0.004(3) -0.002(2)
C9 0.036(3) 0.014(2) 0.050(4) -0.004(2) 0.010(3) -0.006(2)
C10 0.050(4) 0.035(3) 0.044(4) -0.002(3) 0.010(3) -0.003(3)
C11 0.055(4) 0.042(4) 0.047(4) -0.013(3) 0.007(3) -0.002(3)
C12 0.059(5) 0.059(5) 0.066(5) -0.025(4) 0.015(4) 0.018(4)
C13 0.041(4) 0.041(3) 0.064(5) -0.015(3) -0.003(3) 0.016(3)
C14 0.034(3) 0.012(2) 0.054(4) -0.004(2) 0.003(3) -0.004(2)
C15 0.030(3) 0.026(3) 0.049(4) -0.001(3) 0.001(3) 0.002(2)
C16 0.041(4) 0.031(3) 0.063(5) -0.007(3) 0.003(3) -0.006(3)
C17 0.056(5) 0.040(4) 0.084(6) -0.029(4) 0.002(4) -0.015(3)
C18 0.069(5) 0.048(4) 0.055(5) -0.020(4) -0.010(4) -0.010(4)
C19 0.052(4) 0.035(3) 0.055(5) -0.008(3) -0.009(3) -0.008(3)
C20 0.037(3) 0.027(3) 0.048(4) -0.007(3) 0.002(3) 0.004(3)
C21 0.038(3) 0.017(2) 0.039(3) -0.004(2) 0.005(3) -0.001(2)
C22 0.031(3) 0.014(2) 0.040(3) 0.007(3) 0.003(3) -0.004(2)
C23 0.035(3) 0.018(2) 0.035(3) -0.008(2) 0.003(3) 0.003(2)
C24 0.033(3) 0.023(3) 0.074(5) -0.005(3) -0.001(3) 0.005(2)
C25 0.036(3) 0.032(3) 0.076(5) -0.003(3) -0.006(3) 0.004(3)
C26 0.044(3) 0.025(3) 0.082(6) -0.008(3) -0.001(4) -0.009(3)
C27 0.037(3) 0.019(2) 0.072(5) -0.008(3) -0.003(3) -0.002(2)
C28 0.034(3) 0.023(2) 0.029(3) 0.002(3) -0.003(3) -0.004(2)
C29 0.035(3) 0.019(2) 0.044(4) 0.004(2) 0.003(3) 0.002(2)
C30 0.039(4) 0.023(3) 0.085(5) 0.003(3) 0.002(4) -0.002(3)
C31 0.048(4) 0.030(3) 0.114(7) 0.013(4) 0.037(5) -0.001(3)
C32 0.037(4) 0.049(4) 0.100(7) 0.000(4) 0.022(4) -0.001(3)
C33 0.043(4) 0.026(3) 0.066(5) 0.001(3) 0.006(3) 0.000(3)
C34 0.031(3) 0.030(3) 0.036(3) -0.001(3) 0.001(3) -0.007(2)
C35 0.046(3) 0.021(3) 0.041(4) 0.002(3) 0.000(3) 0.004(2)
C36 0.042(3) 0.024(3) 0.047(4) 0.004(3) 0.002(3) -0.013(3)
C37 0.039(3) 0.022(3) 0.048(4) 0.007(3) 0.012(3) 0.000(3)
C38 0.046(4) 0.036(3) 0.054(4) -0.003(3) 0.006(3) -0.004(3)
C39 0.076(5) 0.049(4) 0.049(5) 0.021(4) 0.020(4) 0.004(4)
C40 0.050(4) 0.046(4) 0.069(5) 0.024(4) 0.011(4) -0.015(3)
C41 0.044(4) 0.042(4) 0.067(5) -0.001(3) 0.001(4) -0.014(3)
C42 0.041(3) 0.027(3) 0.041(4) 0.006(3) 0.001(3) -0.004(2)
C43 0.038(3) 0.021(3) 0.052(4) -0.002(3) 0.002(3) -0.006(2)
C44 0.058(5) 0.036(4) 0.084(6) 0.020(4) 0.001(4) 0.022(3)
C45 0.084(6) 0.058(5) 0.055(5) 0.028(4) -0.008(4) 0.010(4)
C46 0.100(7) 0.059(5) 0.056(5) 0.016(4) -0.003(5) 0.016(5)
C47 0.060(5) 0.047(4) 0.046(4) 0.004(3) 0.008(4) 0.002(3)
C48 0.034(3) 0.028(3) 0.050(4) 0.007(3) -0.006(3) 0.002(2)
C49 0.042(4) 0.022(3) 0.059(4) 0.005(3) -0.001(3) 0.003(3)
C50 0.037(3) 0.019(2) 0.047(4) 0.003(3) 0.002(3) 0.001(2)
C51 0.036(3) 0.030(3) 0.035(3) -0.003(3) -0.003(3) 0.001(2)
C52 0.036(3) 0.035(3) 0.061(4) 0.002(3) -0.007(3) -0.003(3)
C53 0.038(4) 0.049(4) 0.066(5) 0.010(4) -0.011(3) -0.007(3)
C54 0.045(4) 0.041(4) 0.082(6) 0.005(4) -0.022(4) 0.015(3)
C55 0.050(4) 0.029(3) 0.065(5) 0.008(3) -0.013(3) 0.001(3)
C56 0.035(3) 0.026(3) 0.034(3) 0.007(2) -0.009(3) 0.005(2)
O1W 0.143(8) 0.140(7) 0.077(5) 0.000(5) 0.018(5) 0.032(6)
O2W 0.064(3) 0.062(3) 0.049(3) -0.004(3) 0.001(3) 0.009(3)
O1S 0.078(4) 0.039(3) 0.056(3) 0.008(2) 0.002(3) 0.006(3)
O2S 0.138(6) 0.072(4) 0.102(6) -0.006(4) -0.013(5) 0.020(4)
O3S 0.076(5) 0.156(7) 0.152(8) -0.057(6) -0.009(5) -0.009(5)
N1S 0.149(9) 0.043(4) 0.067(5) -0.004(4) -0.029(5) -0.001(4)
N2S 0.146(9) 0.082(7) 0.073(5) -0.012(5) 0.027(6) -0.026(5)
N3S 0.069(6) 0.132(8) 0.101(8) -0.047(6) 0.006(5) -0.002(5)
C1S 0.072(6) 0.089(6) 0.063(6) 0.001(5) -0.001(5) -0.015(5)
C2S 0.079(6) 0.101(7) 0.063(6) -0.003(5) -0.003(5) 0.035(5)
C3S 0.130(9) 0.082(7) 0.040(5) -0.002(5) -0.035(5) -0.020(7)
C4S 0.149(10) 0.041(5) 0.090(7) 0.016(5) -0.025(7) 0.015(6)
C5S 0.106(8) 0.090(8) 0.071(7) -0.030(6) 0.026(6) 0.000(7)
C6S 0.151(12) 0.069(8) 0.194(16) -0.045(8) -0.009(11) -0.003(7)
C7S 0.124(11) 0.145(11) 0.107(10) -0.027(8) 0.006(8) 0.033(9)
C8S 0.102(9) 0.142(11) 0.097(9) 0.005(8) -0.005(7) -0.015(8)
C9S 0.095(9) 0.105(9) 0.082(7) -0.026(7) -0.003(7) 0.008(7)
C10S 0.26(2) 0.126(12) 0.141(14) -0.018(10) -0.026(14) 0.053(14)
C11S 0.182(13) 0.059(6) 0.119(9) -0.008(6) 0.026(9) -0.033(7)
C12S 0.073(7) 0.117(8) 0.108(8) -0.025(7) 0.027(6) -0.025(6)

loop_
_atom_type_symbol
_atom_type_description
_atom_type_scat_dispersion_real
_atom_type_scat_dispersion_imag
_atom_type_scat_source
C C 0.0033 0.0016 'International Tables Vol C Tables 4.2.6.8 and 6.1.1.4'
Cu Cu 0.3201 1.2651 'International Tables Vol C Tables 4.2.6.8 and 6.1.1.4'
N N 0.0061 0.0033 'International Tables Vol C Tables 4.2.6.8 and 6.1.1.4'
O O 0.0106 0.0060 'International Tables Vol C Tables 4.2.6.8 and 6.1.1.4'
H H 0.0000 0.0000 'International Tables Vol C Tables 4.2.6.8 and 6.1.1.4'

loop_
_geom_angle_atom_site_label_1
_geom_angle_atom_site_label_2
_geom_angle_atom_site_label_3
_geom_angle
_geom_angle_site_symmetry_1
_geom_angle_site_symmetry_3
N1 Cu1 O1 92.24(17) . .
N1 Cu1 O2 81.04(18) . .
O1 Cu1 O2 173.05(16) . .
N1 Cu1 O6 162.0(2) . 3_545
O1 Cu1 O6 79.23(16) . 3_545
O2 Cu1 O6 106.72(16) . 3_545
N1 Cu1 O1S 108.1(2) . .
O1 Cu1 O1S 91.88(19) . .
O2 Cu1 O1S 91.89(19) . .
O6 Cu1 O1S 88.22(19) 3_545 .
N1 Cu1 Cu3 132.58(15) . 3_545
O1 Cu1 Cu3 40.69(10) . 3_545
O2 Cu1 Cu3 145.70(11) . 3_545
O6 Cu1 Cu3 39.29(11) 3_545 3_545
O1S Cu1 Cu3 84.04(12) . 3_545
O3 Cu2 O4 90.93(16) . .
O3 Cu2 N3 153.4(2) . .
O4 Cu2 N3 82.01(16) . .
O3 Cu2 N2 82.05(17) . .
O4 Cu2 N2 155.8(2) . .
N3 Cu2 N2 113.91(18) . .
N4 Cu3 O6 90.86(17) . .
N4 Cu3 O5 81.87(18) . .
O6 Cu3 O5 171.2(2) . .
N4 Cu3 O1 162.7(2) . 3
O6 Cu3 O1 79.13(15) . 3
O5 Cu3 O1 106.65(16) . 3
N4 Cu3 O1W 93.4(3) . .
O6 Cu3 O1W 101.1(3) . .
O5 Cu3 O1W 84.3(3) . .
O1 Cu3 O1W 102.3(3) 3 .
N4 Cu3 Cu1 127.13(15) . 3
O6 Cu3 Cu1 40.23(10) . 3
O5 Cu3 Cu1 143.88(12) . 3
O1 Cu3 Cu1 39.66(11) 3 3
O1W Cu3 Cu1 111.2(3) . 3
N5 Cu4 O7 91.57(19) . .
N5 Cu4 O9 81.75(19) . .
O7 Cu4 O9 171.4(2) . .
N5 Cu4 O12 159.5(2) . 3_545
O7 Cu4 O12 79.97(16) . 3_545
O9 Cu4 O12 104.56(16) . 3_545
N5 Cu4 O2W 96.7(2) . .
O7 Cu4 O2W 93.9(2) . .
O9 Cu4 O2W 92.2(2) . .
O12 Cu4 O2W 102.5(2) 3_545 .
N5 Cu4 Cu6 128.68(16) . 3_545
O7 Cu4 Cu6 39.94(11) . 3_545
O9 Cu4 Cu6 143.93(13) . 3_545
O12 Cu4 Cu6 40.03(11) 3_545 3_545
O2W Cu4 Cu6 101.30(15) . 3_545
O8 Cu5 O10 93.44(17) . .
O8 Cu5 N7 155.2(2) . .
O10 Cu5 N7 81.37(18) . .
O8 Cu5 N6 81.75(16) . .
O10 Cu5 N6 153.0(2) . .
N7 Cu5 N6 113.34(19) . .
N8 Cu6 O11 81.53(19) . .
N8 Cu6 O12 90.66(18) . .
O11 Cu6 O12 172.15(16) . .
N8 Cu6 O7 165.0(2) . 3
O11 Cu6 O7 107.47(17) . 3
O12 Cu6 O7 80.32(16) . 3
N8 Cu6 Cu4 130.74(16) . 3
O11 Cu6 Cu4 146.79(12) . 3
O12 Cu6 Cu4 41.01(10) . 3
O7 Cu6 Cu4 39.32(12) 3 3
C1 O1 Cu1 127.2(3) . .
C1 O1 Cu3 133.1(3) . 3_545
Cu1 O1 Cu3 99.65(16) . 3_545
C8 O2 Cu1 112.2(4) . .
C7 O3 Cu2 113.2(4) . .
C22 O4 Cu2 113.0(3) . .
C21 O5 Cu3 110.5(4) . .
C28 O6 Cu3 125.8(3) . .
C28 O6 Cu1 133.7(3) . 3
Cu3 O6 Cu1 100.48(16) . 3
C29 O7 Cu4 126.1(3) . .
C29 O7 Cu6 133.1(3) . 3_545
Cu4 O7 Cu6 100.74(18) . 3_545
C35 O8 Cu5 111.9(4) . .
C36 O9 Cu4 110.3(4) . .
C50 O10 Cu5 111.9(4) . .
C49 O11 Cu6 112.1(4) . .
C56 O12 Cu6 125.8(3) . .
C56 O12 Cu4 133.8(3) . 3
Cu6 O12 Cu4 98.96(16) . 3
C7 N1 N2 114.3(4) . .
C7 N1 Cu1 131.1(4) . .
N2 N1 Cu1 114.1(3) . .
C8 N2 N1 110.8(4) . .
C8 N2 Cu2 139.9(4) . .
N1 N2 Cu2 109.3(3) . .
C21 N3 N4 110.6(4) . .
C21 N3 Cu2 137.7(4) . .
N4 N3 Cu2 110.7(3) . .
C22 N4 N3 112.7(4) . .
C22 N4 Cu3 130.9(3) . .
N3 N4 Cu3 113.1(4) . .
C35 N5 N6 112.8(4) . .
C35 N5 Cu4 129.8(4) . .
N6 N5 Cu4 114.2(4) . .
C36 N6 N5 110.6(4) . .
C36 N6 Cu5 136.4(4) . .
N5 N6 Cu5 111.6(3) . .
C49 N7 N8 110.4(4) . .
C49 N7 Cu5 137.8(4) . .
N8 N7 Cu5 111.0(4) . .
C50 N8 N7 112.4(4) . .
C50 N8 Cu6 131.8(4) . .
N7 N8 Cu6 114.0(4) . .
O1 C1 C2 120.0(5) . .
O1 C1 C6 122.1(5) . .
C2 C1 C6 117.7(5) . .
C3 C2 C1 122.8(6) . .
C3 C2 H2 118.6 . .
C1 C2 H2 118.6 . .
C2 C3 C4 120.8(6) . .
C2 C3 H3 119.6 . .
C4 C3 H3 119.6 . .
C5 C4 C3 118.5(6) . .
C5 C4 H4 120.8 . .
C3 C4 H4 120.8 . .
C4 C5 C6 122.6(5) . .
C4 C5 H5 118.7 . .
C6 C5 H5 118.7 . .
C5 C6 C1 117.5(5) . .
C5 C6 C7 116.4(5) . .
C1 C6 C7 126.1(5) . .
O3 C7 N1 120.1(5) . .
O3 C7 C6 119.6(5) . .
N1 C7 C6 120.2(5) . .
O2 C8 N2 121.8(5) . .
O2 C8 C9 118.0(5) . .
N2 C8 C9 120.1(4) . .
C10 C9 C14 121.1(6) . .
C10 C9 C8 119.9(6) . .
C14 C9 C8 119.0(6) . .
C9 C10 C11 118.7(7) . .
C9 C10 H10 120.7 . .
C11 C10 H10 120.7 . .
C12 C11 C10 121.4(7) . .
C12 C11 H11 119.3 . .
C10 C11 H11 119.3 . .
C11 C12 C13 120.5(7) . .
C11 C12 H12 119.8 . .
C13 C12 H12 119.8 . .
C12 C13 C14 119.8(7) . .
C12 C13 H13 120.1 . .
C14 C13 H13 120.1 . .
C13 C14 C9 118.4(6) . .
C13 C14 C15 121.2(6) . .
C9 C14 C15 120.3(5) . .
C20 C15 C16 117.0(6) . .
C20 C15 C14 122.4(6) . .
C16 C15 C14 120.4(6) . .
C15 C16 C17 121.3(7) . .
C15 C16 H16 119.3 . .
C17 C16 H16 119.3 . .
C18 C17 C16 120.5(7) . .
C18 C17 H17 119.7 . .
C16 C17 H17 119.7 . .
C17 C18 C19 119.1(8) . .
C17 C18 H18 120.5 . .
C19 C18 H18 120.5 . .
C20 C19 C18 119.7(7) . .
C20 C19 H19 120.1 . .
C18 C19 H19 120.1 . .
C19 C20 C15 122.3(6) . .
C19 C20 C21 115.5(6) . .
C15 C20 C21 122.1(6) . .
O5 C21 N3 123.4(5) . .
O5 C21 C20 117.6(5) . .
N3 C21 C20 118.8(5) . .
O4 C22 N4 121.0(5) . .
O4 C22 C23 119.3(5) . .
N4 C22 C23 119.7(4) . .
C24 C23 C28 117.7(5) . .
C24 C23 C22 117.8(4) . .
C28 C23 C22 124.4(5) . .
C25 C24 C23 123.1(5) . .
C25 C24 H24 118.5 . .
C23 C24 H24 118.5 . .
C24 C25 C26 118.3(6) . .
C24 C25 H25 120.8 . .
C26 C25 H25 120.8 . .
C27 C26 C25 120.9(6) . .
C27 C26 H26 119.5 . .
C25 C26 H26 119.5 . .
C26 C27 C28 121.8(5) . .
C26 C27 H27 119.1 . .
C28 C27 H27 119.1 . .
O6 C28 C27 119.2(4) . .
O6 C28 C23 122.7(4) . .
C27 C28 C23 118.1(5) . .
O7 C29 C30 119.2(5) . .
O7 C29 C34 122.4(5) . .
C30 C29 C34 118.4(5) . .
C29 C30 C31 122.1(6) . .
C29 C30 H30 118.9 . .
C31 C30 H30 118.9 . .
C32 C31 C30 119.0(6) . .
C32 C31 H31 120.5 . .
C30 C31 H31 120.5 . .
C33 C32 C31 119.6(6) . .
C33 C32 H32 120.2 . .
C31 C32 H32 120.2 . .
C34 C33 C32 122.2(6) . .
C34 C33 H33 118.9 . .
C32 C33 H33 118.9 . .
C33 C34 C29 118.5(5) . .
C33 C34 C35 117.3(5) . .
C29 C34 C35 124.2(5) . .
N5 C35 O8 121.6(5) . .
N5 C35 C34 120.8(5) . .
O8 C35 C34 117.6(5) . .
O9 C36 N6 123.0(5) . .
O9 C36 C37 116.1(5) . .
N6 C36 C37 120.9(5) . .
C38 C37 C42 119.8(6) . .
C38 C37 C36 118.8(6) . .
C42 C37 C36 121.3(6) . .
C39 C38 C37 119.6(7) . .
C39 C38 H38 120.2 . .
C37 C38 H38 120.2 . .
C38 C39 C40 121.0(7) . .
C38 C39 H39 119.5 . .
C40 C39 H39 119.5 . .
C41 C40 C39 119.1(6) . .
C41 C40 H40 120.4 . .
C39 C40 H40 120.4 . .
C42 C41 C40 121.2(7) . .
C42 C41 H41 119.4 . .
C40 C41 H41 119.4 . .
C41 C42 C37 119.2(6) . .
C41 C42 C43 119.4(6) . .
C37 C42 C43 121.2(5) . .
C48 C43 C44 116.6(6) . .
C48 C43 C42 121.0(6) . .
C44 C43 C42 122.4(6) . .
C45 C44 C43 121.0(7) . .
C45 C44 H44 119.5 . .
C43 C44 H44 119.5 . .
C46 C45 C44 120.7(8) . .
C46 C45 H45 119.7 . .
C44 C45 H45 119.7 . .
C45 C46 C47 122.6(8) . .
C45 C46 H46 118.7 . .
C47 C46 H46 118.7 . .
C48 C47 C46 118.0(7) . .
C48 C47 H47 121.0 . .
C46 C47 H47 121.0 . .
C47 C48 C43 121.1(6) . .
C47 C48 C49 118.6(6) . .
C43 C48 C49 120.3(6) . .
O11 C49 N7 121.9(5) . .
O11 C49 C48 121.5(6) . .
N7 C49 C48 116.5(5) . .
O10 C50 N8 122.5(5) . .
O10 C50 C51 117.6(5) . .
N8 C50 C51 119.8(5) . .
C52 C51 C56 118.0(5) . .
C52 C51 C50 116.8(5) . .
C56 C51 C50 124.8(5) . .
C53 C52 C51 123.6(6) . .
C53 C52 H52 118.2 . .
C51 C52 H52 118.2 . .
C52 C53 C54 118.4(6) . .
C52 C53 H53 120.8 . .
C54 C53 H53 120.8 . .
C53 C54 C55 118.9(6) . .
C53 C54 H54 120.6 . .
C55 C54 H54 120.6 . .
C56 C55 C54 123.2(6) . .
C56 C55 H55 118.4 . .
C54 C55 H55 118.4 . .
O12 C56 C55 119.8(5) . .
O12 C56 C51 122.3(5) . .
C55 C56 C51 117.9(5) . .
Cu3 O1W H1WB 123(9) . .
Cu3 O1W H1WA 117(10) . .
H1WB O1W H1WA 99(5) . .
Cu4 O2W H2WC 115(5) . .
Cu4 O2W H2WD 130(5) . .
H2WC O2W H2WD 105(4) . .
C3S O1S Cu1 122.7(5) . .
C3S N1S C4S 124.7(11) . .
C3S N1S C1S 117.0(8) . .
C4S N1S C1S 118.2(9) . .
C5S N2S C6S 125.9(12) . .
C5S N2S C8S 115.9(10) . .
C6S N2S C8S 118.2(10) . .
C9S N3S C12S 129.8(13) . .
C9S N3S C11S 113.8(11) . .
C12S N3S C11S 116.3(11) . .
N1S C1S H1SA 109.5 . .
N1S C1S H1SB 109.5 . .
H1SA C1S H1SB 109.5 . .
N1S C1S H1SC 109.5 . .
H1SA C1S H1SC 109.5 . .
H1SB C1S H1SC 109.5 . .
C3S C2S H2SA 109.5 . .
C3S C2S H2SB 109.5 . .
H2SA C2S H2SB 109.5 . .
C3S C2S H2SC 109.5 . .
H2SA C2S H2SC 109.5 . .
H2SB C2S H2SC 109.5 . .
O1S C3S N1S 120.8(11) . .
O1S C3S C2S 121.2(9) . .
N1S C3S C2S 118.0(10) . .
N1S C4S H4SA 109.5 . .
N1S C4S H4SB 109.5 . .
H4SA C4S H4SB 109.5 . .
N1S C4S H4SC 109.5 . .
H4SA C4S H4SC 109.5 . .
H4SB C4S H4SC 109.5 . .
O2S C5S N2S 124.7(13) . .
O2S C5S C7S 118.8(11) . .
N2S C5S C7S 116.5(11) . .
N2S C6S H6S1 109.5 . .
N2S C6S H6S2 109.5 . .
H6S1 C6S H6S2 109.5 . .
N2S C6S H6S3 109.5 . .
H6S1 C6S H6S3 109.5 . .
H6S2 C6S H6S3 109.5 . .
C5S C7S H7S1 109.5 . .
C5S C7S H7S2 109.5 . .
H7S1 C7S H7S2 109.5 . .
C5S C7S H7S3 109.5 . .
H7S1 C7S H7S3 109.5 . .
H7S2 C7S H7S3 109.5 . .
N2S C8S H8S1 109.5 . .
N2S C8S H8S2 109.5 . .
H8S1 C8S H8S2 109.5 . .
N2S C8S H8S3 109.5 . .
H8S1 C8S H8S3 109.5 . .
H8S2 C8S H8S3 109.5 . .
O3S C9S N3S 128.6(14) . .
O3S C9S C10S 120.3(13) . .
N3S C9S C10S 111.0(12) . .
C9S C10S H10A 109.5 . .
C9S C10S H10B 109.5 . .
H10A C10S H10B 109.5 . .
C9S C10S H10C 109.5 . .
H10A C10S H10C 109.5 . .
H10B C10S H10C 109.5 . .
N3S C11S H11A 109.5 . .
N3S C11S H11B 109.5 . .
H11A C11S H11B 109.5 . .
N3S C11S H11C 109.5 . .
H11A C11S H11C 109.5 . .
H11B C11S H11C 109.5 . .
N3S C12S H12A 109.5 . .
N3S C12S H12B 109.5 . .
H12A C12S H12B 109.5 . .
N3S C12S H12C 109.5 . .
H12A C12S H12C 109.5 . .
H12B C12S H12C 109.5 . .

loop_
_geom_bond_atom_site_label_1
_geom_bond_atom_site_label_2
_geom_bond_distance
_geom_bond_site_symmetry_2
Cu1 N1 1.900(4) .
Cu1 O1 1.936(4) .
Cu1 O2 1.940(4) .
Cu1 O6 1.964(3) 3_545
Cu1 O1S 2.404(5) .
Cu1 Cu3 2.9899(11) 3_545
Cu2 O3 1.906(4) .
Cu2 O4 1.911(4) .
Cu2 N3 1.944(4) .
Cu2 N2 1.965(4) .
Cu3 N4 1.906(4) .
Cu3 O6 1.926(4) .
Cu3 O5 1.953(4) .
Cu3 O1 1.977(3) 3
Cu3 O1W 2.306(8) .
Cu3 Cu1 2.9899(10) 3
Cu4 N5 1.891(5) .
Cu4 O7 1.933(4) .
Cu4 O9 1.952(4) .
Cu4 O12 1.991(3) 3_545
Cu4 O2W 2.221(5) .
Cu4 Cu6 2.9964(11) 3_545
Cu5 O8 1.926(4) .
Cu5 O10 1.941(4) .
Cu5 N7 1.943(5) .
Cu5 N6 1.949(4) .
Cu6 N8 1.900(4) .
Cu6 O11 1.951(4) .
Cu6 O12 1.951(4) .
Cu6 O7 1.958(4) 3
Cu6 Cu4 2.9964(11) 3
O1 C1 1.348(7) .
O1 Cu3 1.977(3) 3_545
O2 C8 1.279(6) .
O3 C7 1.289(6) .
O4 C22 1.295(6) .
O5 C21 1.282(6) .
O6 C28 1.353(6) .
O6 Cu1 1.964(3) 3
O7 C29 1.366(7) .
O7 Cu6 1.958(4) 3_545
O8 C35 1.315(6) .
O9 C36 1.297(7) .
O10 C50 1.268(6) .
O11 C49 1.268(7) .
O12 C56 1.347(6) .
O12 Cu4 1.991(3) 3
N1 C7 1.310(7) .
N1 N2 1.408(6) .
N2 C8 1.311(7) .
N3 C21 1.307(7) .
N3 N4 1.423(6) .
N4 C22 1.303(7) .
N5 C35 1.292(7) .
N5 N6 1.410(6) .
N6 C36 1.301(8) .
N7 C49 1.339(8) .
N7 N8 1.415(6) .
N8 C50 1.298(7) .
C1 C2 1.382(8) .
C1 C6 1.430(7) .
C2 C3 1.356(9) .
C2 H2 0.9300 .
C3 C4 1.391(9) .
C3 H3 0.9300 .
C4 C5 1.356(9) .
C4 H4 0.9300 .
C5 C6 1.425(8) .
C5 H5 0.9300 .
C6 C7 1.450(8) .
C8 C9 1.489(8) .
C9 C10 1.386(9) .
C9 C14 1.404(8) .
C10 C11 1.393(9) .
C10 H10 0.9300 .
C11 C12 1.354(10) .
C11 H11 0.9300 .
C12 C13 1.392(11) .
C12 H12 0.9300 .
C13 C14 1.403(8) .
C13 H13 0.9300 .
C14 C15 1.472(9) .
C15 C20 1.388(8) .
C15 C16 1.395(8) .
C16 C17 1.395(11) .
C16 H16 0.9300 .
C17 C18 1.360(11) .
C17 H17 0.9300 .
C18 C19 1.411(9) .
C18 H18 0.9300 .
C19 C20 1.370(10) .
C19 H19 0.9300 .
C20 C21 1.502(8) .
C22 C23 1.477(7) .
C23 C24 1.399(8) .
C23 C28 1.426(7) .
C24 C25 1.343(8) .
C24 H24 0.9300 .
C25 C26 1.395(8) .
C25 H25 0.9300 .
C26 C27 1.350(8) .
C26 H26 0.9300 .
C27 C28 1.382(7) .
C27 H27 0.9300 .
C29 C30 1.380(8) .
C29 C34 1.424(7) .
C30 C31 1.384(9) .
C30 H30 0.9300 .
C31 C32 1.381(9) .
C31 H31 0.9300 .
C32 C33 1.379(9) .
C32 H32 0.9300 .
C33 C34 1.371(8) .
C33 H33 0.9300 .
C34 C35 1.479(8) .
C36 C37 1.498(8) .
C37 C38 1.387(9) .
C37 C42 1.395(9) .
C38 C39 1.368(9) .
C38 H38 0.9300 .
C39 C40 1.378(11) .
C39 H39 0.9300 .
C40 C41 1.376(10) .
C40 H40 0.9300 .
C41 C42 1.369(8) .
C41 H41 0.9300 .
C42 C43 1.502(9) .
C43 C48 1.404(9) .
C43 C44 1.426(9) .
C44 C45 1.353(11) .
C44 H44 0.9300 .
C45 C46 1.319(12) .
C45 H45 0.9300 .
C46 C47 1.390(10) .
C46 H46 0.9300 .
C47 C48 1.382(10) .
C47 H47 0.9300 .
C48 C49 1.480(8) .
C50 C51 1.477(8) .
C51 C52 1.387(8) .
C51 C56 1.422(8) .
C52 C53 1.372(9) .
C52 H52 0.9300 .
C53 C54 1.389(9) .
C53 H53 0.9300 .
C54 C55 1.396(9) .
C54 H54 0.9300 .
C55 C56 1.370(8) .
C55 H55 0.9300 .
O1W H1WB 0.89(2) .
O1W H1WA 0.85(2) .
O2W H2WC 0.86(2) .
O2W H2WD 0.85(2) .
O1S C3S 1.293(11) .
O2S C5S 1.230(12) .
O3S C9S 1.225(13) .
N1S C3S 1.322(13) .
N1S C4S 1.449(10) .
N1S C1S 1.534(12) .
N2S C5S 1.297(13) .
N2S C6S 1.434(13) .
N2S C8S 1.601(15) .
N3S C9S 1.226(13) .
N3S C12S 1.464(11) .
N3S C11S 1.519(13) .
C1S H1SA 0.9600 .
C1S H1SB 0.9600 .
C1S H1SC 0.9600 .
C2S C3S 1.509(14) .
C2S H2SA 0.9600 .
C2S H2SB 0.9600 .
C2S H2SC 0.9600 .
C4S H4SA 0.9600 .
C4S H4SB 0.9600 .
C4S H4SC 0.9600 .
C5S C7S 1.508(16) .
C6S H6S1 0.9600 .
C6S H6S2 0.9600 .
C6S H6S3 0.9600 .
C7S H7S1 0.9600 .
C7S H7S2 0.9600 .
C7S H7S3 0.9600 .
C8S H8S1 0.9600 .
C8S H8S2 0.9600 .
C8S H8S3 0.9600 .
C9S C10S 1.596(18) .
C10S H10A 0.9600 .
C10S H10B 0.9600 .
C10S H10C 0.9600 .
C11S H11A 0.9600 .
C11S H11B 0.9600 .
C11S H11C 0.9600 .
C12S H12A 0.9600 .
C12S H12B 0.9600 .
C12S H12C 0.9600 .

loop_
_geom_hbond_atom_site_label_D
_geom_hbond_atom_site_label_H
_geom_hbond_atom_site_label_A
_geom_hbond_distance_DH
_geom_hbond_distance_HA
_geom_hbond_distance_DA
_geom_hbond_angle_DHA
_geom_hbond_site_symmetry_A
O2W H2WC O3S 0.86(2) 1.98(4) 2.788(10) 156(6) .
O2W H2WD O1S 0.85(2) 2.00(4) 2.766(7) 151(6) .
O1W H1WB O2S 0.89(2) 1.83(8) 2.619(11) 146(12) 1_554

loop_
_platon_squeeze_void_nr
_platon_squeeze_void_average_x
_platon_squeeze_void_average_y
_platon_squeeze_void_average_z
_platon_squeeze_void_volume
_platon_squeeze_void_count_electrons
1 0.000 1.000 0.517 248.4 4.8
2 0.500 0.500 0.517 248.4 4.2
3 0.000 0.500 0.510 190.1 5.8
4 0.500 0.000 0.510 190.1 6.2
5 0.008 0.401 0.794 5.1 -0.3
6 0.492 0.901 0.794 5.2 -0.3
7 0.508 0.098 0.794 5.5 -0.3
8 0.992 0.598 0.794 5.6 -0.5
